data_2205995
loop_
_publ_author_name
'Ocak \'Iskeleli, Nazan'
'A\~gar, Ay\,sen'

_publ_section_title
;
 Benzyl 2-(2-chloro-4,5-dicyanophenoxy)benzoate
;
_journal_issue 6
_journal_name_full 'Acta Crystallographica Section E'
_journal_page_first o1942
_journal_page_last o1943
_journal_paper_doi 10.1107/S1600536805016648
_journal_volume 61
_journal_year 2005
_chemical_formula_iupac 'C22 H13 Cl N2 O3'
_chemical_formula_moiety 'C22 H13 Cl N2 O3'
_chemical_formula_sum 'C22 H13 Cl N2 O3'
_chemical_formula_weight 388.79
_chemical_name_systematic
;
Benzyl 2-(2-chloro-4,5-dicyanophenoxy)benzoate
;
_space_group_IT_number 4
_symmetry_cell_setting monoclinic
_symmetry_space_group_name_Hall 'P 2yb'
_symmetry_space_group_name_H-M 'P 1 21 1'
_atom_sites_solution_hydrogens geom
_atom_sites_solution_primary direct
_atom_sites_solution_secondary difmap
_cell_angle_alpha 90.00
_cell_angle_beta 101.298(9)
_cell_angle_gamma 90.00
_cell_formula_units_Z 2
_cell_length_a 8.1240(10)
_cell_length_b 7.2832(5)
_cell_length_c 16.3599(19)
_cell_measurement_reflns_used 5493
_cell_measurement_temperature 293(2)
_cell_measurement_theta_max 27.89
_cell_measurement_theta_min 2.54
_cell_volume 949.24(18)
_computing_cell_refinement X-AREA
_computing_data_collection 'X-AREA (Stoe & Cie, 2002)'
_computing_data_reduction 'X-RED32 (Stoe & Cie, 2002)'
_computing_molecular_graphics 'ORTEPIII (Burnett & Johnson, 1996)'
_computing_publication_material 'WinGX (Farrugia, 1999)'
_computing_structure_refinement 'SHELXL97 (Sheldrick, 1997)'
_computing_structure_solution 'SHELXS97 (Sheldrick, 1997)'
_diffrn_ambient_temperature 293(2)
_diffrn_detector_area_resol_mean 6.67
_diffrn_measured_fraction_theta_full 0.997
_diffrn_measured_fraction_theta_max 0.997
_diffrn_measurement_device_type 'Stoe IPDS-II'
_diffrn_measurement_method \w
_diffrn_radiation_monochromator graphite
_diffrn_radiation_source 'fine-focus sealed tube'
_diffrn_radiation_type MoK\a
_diffrn_radiation_wavelength 0.71073
_diffrn_reflns_av_R_equivalents 0.0552
_diffrn_reflns_av_sigmaI/netI 0.0595
_diffrn_reflns_limit_h_max 10
_diffrn_reflns_limit_h_min -10
_diffrn_reflns_limit_k_max 7
_diffrn_reflns_limit_k_min -8
_diffrn_reflns_limit_l_max 19
_diffrn_reflns_limit_l_min -20
_diffrn_reflns_number 5547
_diffrn_reflns_theta_full 26.00
_diffrn_reflns_theta_max 26.00
_diffrn_reflns_theta_min 2.54
_diffrn_standards_decay_% 'not measured'
_diffrn_standards_interval_time 0
_diffrn_standards_number 0
_exptl_absorpt_coefficient_mu 0.227
_exptl_absorpt_correction_T_max 0.9642
_exptl_absorpt_correction_T_min 0.9357
_exptl_absorpt_correction_type integration
_exptl_absorpt_process_details '(X-RED32; Stoe & Cie, 2002)'
_exptl_crystal_colour colourless
_exptl_crystal_density_diffrn 1.360
_exptl_crystal_density_method 'not measured'
_exptl_crystal_description prism
_exptl_crystal_F_000 400
_exptl_crystal_size_max 0.360
_exptl_crystal_size_mid 0.310
_exptl_crystal_size_min 0.260
_refine_diff_density_max 0.130
_refine_diff_density_min -0.145
_refine_ls_abs_structure_details 'Flack (1983), 1200 Friedel pairs'
_refine_ls_abs_structure_Flack 0.01(8)
_refine_ls_extinction_coef 0.017(3)
_refine_ls_extinction_expression Fc^*^=kFc[1+0.001xFc^2^\l^3^/sin(2\q)]^-1/4^
_refine_ls_extinction_method SHELXL97
_refine_ls_goodness_of_fit_ref 0.922
_refine_ls_hydrogen_treatment mixed
_refine_ls_matrix_type full
_refine_ls_number_parameters 298
_refine_ls_number_reflns 3213
_refine_ls_number_restraints 1
_refine_ls_restrained_S_all 0.921
_refine_ls_R_factor_all 0.0621
_refine_ls_R_factor_gt 0.0373
_refine_ls_shift/su_max 0.000
_refine_ls_shift/su_mean 0.000
_refine_ls_structure_factor_coef Fsqd
_refine_ls_weighting_details 'w = 1/[\s^2^(Fo^2^)+(0.0587P)^2^] where P = (Fo^2^+2Fc^2^)/3'
_refine_ls_weighting_scheme calc
_refine_ls_wR_factor_gt 0.0978
_refine_ls_wR_factor_ref 0.1053
_reflns_number_gt 2127
_reflns_number_total 3213
_reflns_threshold_expression I>2\s(I)
_cod_data_source_file jh6007.cif
_cod_data_source_block I
_cod_depositor_comments
;
The following automatic conversions were performed:
'_geom_bond_publ_flag' value 'Y' changed to 'y' according to
'/home/saulius/struct/CIF-dictionaries/cif_core.dic' dictionary named
'cif_core.dic' version 2.4.1 from 2010-06-29 (7 times).

Automatic conversion script
Id: cif_fix_enum 1527 2010-12-29 10:47:43Z saulius 

The following automatic conversions were performed:

'_geom_bond_publ_flag' value 'Y' changed to 'y' according to
/home/saulius/struct/CIF-dictionaries/cif_core.dic dictionary named
'cif_core.dic' version 2.4.1 from 2010-06-29 (7 times).

Automatic conversion script
Id: cif_fix_values 1715 2011-07-08 13:25:40Z adriana 
;
_cod_original_cell_volume 949.24(17)
_cod_original_sg_symbol_H-M 'P 21'
_cod_database_code 2205995
_cod_database_fobs_code 2205995

loop_
_symmetry_equiv_pos_as_xyz
'x, y, z'
'-x, y+1/2, -z'

loop_
_atom_site_label
_atom_site_fract_x
_atom_site_fract_y
_atom_site_fract_z
_atom_site_U_iso_or_equiv
_atom_site_adp_type
_atom_site_calc_flag
_atom_site_refinement_flags
_atom_site_occupancy
_atom_site_type_symbol
C1 0.0345(5) -0.1200(7) 0.6007(2) 0.0871(11) Uani d . 1 C
C2 0.0524(4) -0.2170(6) 0.7706(2) 0.0673(9) Uani d . 1 C
C3 0.1205(3) -0.0452(5) 0.74903(18) 0.0572(8) Uani d . 1 C
C4 0.1930(3) 0.0726(5) 0.81221(18) 0.0533(7) Uani d . 1 C
C5 0.2533(3) 0.2415(5) 0.79352(16) 0.0510(7) Uani d . 1 C
C6 0.2455(4) 0.2878(5) 0.71039(18) 0.0613(8) Uani d . 1 C
C7 0.1747(4) 0.1695(7) 0.6470(2) 0.0729(10) Uani d . 1 C
C8 0.1113(4) 0.0036(6) 0.66625(18) 0.0655(8) Uani d . 1 C
C9 0.3427(4) 0.3157(4) 0.93561(18) 0.0524(7) Uani d . 1 C
C10 0.2066(4) 0.3226(5) 0.9735(2) 0.0651(9) Uani d . 1 C
C11 0.2279(6) 0.2767(5) 1.0570(2) 0.0772(10) Uani d . 1 C
C12 0.3804(6) 0.2334(5) 1.1007(2) 0.0766(10) Uani d . 1 C
C13 0.5186(5) 0.2359(5) 1.0638(2) 0.0645(9) Uani d . 1 C
C14 0.5021(4) 0.2753(4) 0.97953(18) 0.0525(7) Uani d . 1 C
C15 0.6564(4) 0.2731(4) 0.9433(2) 0.0604(8) Uani d . 1 C
C16 0.7717(5) 0.2304(7) 0.8228(3) 0.0799(11) Uani d . 1 C
C17 0.7136(4) 0.1848(5) 0.7331(2) 0.0710(10) Uani d . 1 C
C18 0.7504(6) 0.2994(8) 0.6728(3) 0.0958(13) Uani d . 1 C
C19 0.7047(8) 0.2544(12) 0.5889(3) 0.121(2) Uani d . 1 C
C20 0.6215(7) 0.0979(12) 0.5655(3) 0.127(2) Uani d . 1 C
H20 0.5903 0.0675 0.5093 0.153 Uiso calc R 1 H
C21 0.5830(8) -0.0166(11) 0.6257(4) 0.1204(17) Uani d . 1 C
C22 0.6288(6) 0.0257(7) 0.7070(3) 0.0981(12) Uani d . 1 C
H22 0.6023 -0.0549 0.7465 0.118 Uiso calc R 1 H
Cl1 0.32739(12) 0.49633(15) 0.68676(6) 0.0856(3) Uani d . 1 Cl
N1 -0.0250(6) -0.2214(7) 0.5508(2) 0.1213(15) Uani d . 1 N
N2 -0.0018(5) -0.3505(6) 0.7900(2) 0.0931(10) Uani d . 1 N
O1 0.3210(2) 0.3670(3) 0.85151(12) 0.0560(5) Uani d . 1 O
O2 0.7947(3) 0.3007(4) 0.98418(16) 0.0825(7) Uani d . 1 O
O3 0.6261(2) 0.2332(3) 0.86204(13) 0.0653(6) Uani d . 1 O
H4 0.205(3) 0.026(4) 0.8735(18) 0.052(7) Uiso d . 1 H
H7 0.167(4) 0.212(5) 0.593(2) 0.072(10) Uiso d . 1 H
H10 0.103(5) 0.348(5) 0.943(2) 0.076(11) Uiso d . 1 H
H11 0.125(4) 0.287(5) 1.076(2) 0.064(9) Uiso d . 1 H
H12 0.414(5) 0.186(6) 1.164(3) 0.107(13) Uiso d . 1 H
H13 0.624(4) 0.214(5) 1.090(2) 0.072(11) Uiso d . 1 H
H16A 0.849(7) 0.159(8) 0.859(3) 0.135(19) Uiso d . 1 H
H16B 0.832(5) 0.358(6) 0.832(2) 0.090(12) Uiso d . 1 H
H18 0.796(5) 0.403(6) 0.686(3) 0.091(15) Uiso d . 1 H
H19 0.745(6) 0.350(8) 0.557(4) 0.137(18) Uiso d . 1 H
H21 0.525(7) -0.124(9) 0.613(4) 0.13(2) Uiso d . 1 H

loop_
_atom_site_aniso_label
_atom_site_aniso_U_11
_atom_site_aniso_U_22
_atom_site_aniso_U_33
_atom_site_aniso_U_12
_atom_site_aniso_U_13
_atom_site_aniso_U_23
C1 0.098(3) 0.106(3) 0.051(2) 0.016(2) -0.0006(19) -0.019(2)
C2 0.0674(18) 0.083(3) 0.0531(18) -0.0046(19) 0.0147(15) -0.0214(19)
C3 0.0513(15) 0.072(2) 0.0469(16) 0.0081(15) 0.0065(12) -0.0087(16)
C4 0.0530(16) 0.065(2) 0.0400(16) 0.0047(14) 0.0045(13) 0.0009(16)
C5 0.0462(14) 0.066(2) 0.0391(15) 0.0108(14) 0.0035(11) 0.0002(15)
C6 0.0616(16) 0.074(2) 0.0487(18) 0.0124(16) 0.0108(14) 0.0120(17)
C7 0.078(2) 0.100(3) 0.0405(19) 0.023(2) 0.0097(16) 0.004(2)
C8 0.0694(18) 0.083(2) 0.0405(16) 0.009(2) 0.0032(13) -0.0123(18)
C9 0.0635(17) 0.0475(17) 0.0448(16) -0.0054(13) 0.0075(13) -0.0024(14)
C10 0.069(2) 0.068(2) 0.059(2) -0.0034(17) 0.0142(16) -0.0139(17)
C11 0.099(3) 0.076(3) 0.064(2) -0.009(2) 0.035(2) -0.015(2)
C12 0.123(3) 0.061(2) 0.0483(19) -0.007(2) 0.022(2) -0.0070(19)
C13 0.091(2) 0.0438(19) 0.0513(18) -0.0005(17) -0.0030(17) -0.0033(16)
C14 0.0629(16) 0.0409(17) 0.0498(16) -0.0038(13) 0.0015(13) -0.0023(14)
C15 0.0645(18) 0.0494(19) 0.063(2) 0.0003(16) 0.0028(15) 0.0026(17)
C16 0.0596(19) 0.105(3) 0.077(2) -0.003(2) 0.0191(17) 0.004(3)
C17 0.0604(18) 0.082(3) 0.075(2) 0.0103(17) 0.0226(17) 0.009(2)
C18 0.091(3) 0.101(4) 0.101(4) -0.009(3) 0.032(2) 0.008(3)
C19 0.119(4) 0.169(6) 0.083(4) 0.005(4) 0.039(3) 0.027(4)
C20 0.123(4) 0.181(7) 0.079(3) 0.018(4) 0.025(3) -0.014(4)
C21 0.145(5) 0.122(5) 0.092(4) -0.010(4) 0.019(3) -0.016(4)
C22 0.123(3) 0.094(3) 0.077(3) -0.011(3) 0.019(2) 0.000(3)
Cl1 0.1015(7) 0.0872(7) 0.0726(6) 0.0110(6) 0.0280(5) 0.0267(5)
N1 0.155(3) 0.133(4) 0.064(2) 0.015(3) -0.010(2) -0.034(3)
N2 0.105(2) 0.095(3) 0.086(2) -0.023(2) 0.0343(19) -0.024(2)
O1 0.0606(11) 0.0594(14) 0.0449(11) -0.0024(9) 0.0023(9) 0.0026(10)
O2 0.0595(13) 0.0963(19) 0.0815(16) -0.0055(12) -0.0113(11) 0.0041(14)
O3 0.0553(11) 0.0771(16) 0.0637(13) -0.0021(11) 0.0121(10) -0.0080(12)

loop_
_atom_type_symbol
_atom_type_description
_atom_type_scat_dispersion_real
_atom_type_scat_dispersion_imag
_atom_type_scat_source
C C 0.0033 0.0016 'International Tables Vol C Tables 4.2.6.8 and 6.1.1.4'
H H 0.0000 0.0000 'International Tables Vol C Tables 4.2.6.8 and 6.1.1.4'
Cl Cl 0.1484 0.1585 'International Tables Vol C Tables 4.2.6.8 and 6.1.1.4'
N N 0.0061 0.0033 'International Tables Vol C Tables 4.2.6.8 and 6.1.1.4'
O O 0.0106 0.0060 'International Tables Vol C Tables 4.2.6.8 and 6.1.1.4'

loop_
_geom_angle_atom_site_label_1
_geom_angle_atom_site_label_2
_geom_angle_atom_site_label_3
_geom_angle
N1 C1 C8 177.9(5)
N2 C2 C3 177.9(4)
C4 C3 C8 120.3(3)
C4 C3 C2 118.9(3)
C8 C3 C2 120.8(3)
C5 C4 C3 120.3(3)
C5 C4 H4 122.0(17)
C3 C4 H4 117.6(17)
O1 C5 C4 124.0(2)
O1 C5 C6 117.1(3)
C4 C5 C6 118.9(3)
C7 C6 C5 121.0(3)
C7 C6 Cl1 120.0(3)
C5 C6 Cl1 119.0(3)
C8 C7 C6 119.6(3)
C8 C7 H7 123(2)
C6 C7 H7 117(2)
C7 C8 C3 119.9(3)
C7 C8 C1 120.2(3)
C3 C8 C1 119.9(4)
C10 C9 C14 121.9(3)
C10 C9 O1 118.4(3)
C14 C9 O1 119.4(2)
C9 C10 C11 118.8(4)
C9 C10 H10 120(2)
C11 C10 H10 121(2)
C12 C11 C10 120.5(4)
C12 C11 H11 129(2)
C10 C11 H11 111(2)
C11 C12 C13 120.7(4)
C11 C12 H12 129(2)
C13 C12 H12 110(2)
C12 C13 C14 120.7(4)
C12 C13 H13 125(2)
C14 C13 H13 114(2)
C9 C14 C13 117.3(3)
C9 C14 C15 124.8(3)
C13 C14 C15 117.9(3)
O2 C15 O3 123.9(3)
O2 C15 C14 122.9(3)
O3 C15 C14 113.2(2)
O3 C16 C17 108.1(3)
O3 C16 H16A 103(3)
C17 C16 H16A 124(3)
O3 C16 H16B 109(2)
C17 C16 H16B 113(2)
H16A C16 H16B 99(4)
C18 C17 C22 117.2(4)
C18 C17 C16 120.2(4)
C22 C17 C16 122.6(4)
C17 C18 C19 121.0(6)
C17 C18 H18 120(3)
C19 C18 H18 119(3)
C20 C19 C18 120.3(6)
C20 C19 H19 131(3)
C18 C19 H19 108(3)
C19 C20 C21 118.9(6)
C19 C20 H20 120.5
C21 C20 H20 120.5
C22 C21 C20 120.9(7)
C22 C21 H21 117(4)
C20 C21 H21 122(4)
C21 C22 C17 121.8(5)
C21 C22 H22 119.1
C17 C22 H22 119.1
C5 O1 C9 117.6(2)
C15 O3 C16 115.9(2)

loop_
_geom_bond_atom_site_label_1
_geom_bond_atom_site_label_2
_geom_bond_distance
_geom_bond_publ_flag
C1 N1 1.136(5) y
C1 C8 1.445(6) ?
C2 N2 1.137(5) y
C2 C3 1.440(6) ?
C3 C4 1.383(4) ?
C3 C8 1.388(4) ?
C4 C5 1.380(4) ?
C4 H4 1.04(3) ?
C5 O1 1.354(4) y
C5 C6 1.391(4) ?
C6 C7 1.384(5) ?
C6 Cl1 1.732(4) ?
C7 C8 1.374(6) ?
C7 H7 0.93(4) ?
C9 C10 1.371(4) ?
C9 C14 1.384(4) ?
C9 O1 1.403(3) y
C10 C11 1.383(5) ?
C10 H10 0.91(4) ?
C11 C12 1.342(6) ?
C11 H11 0.95(3) ?
C12 C13 1.375(6) ?
C12 H12 1.07(4) ?
C13 C14 1.390(5) ?
C13 H13 0.89(3) ?
C14 C15 1.488(4) ?
C15 O2 1.206(4) y
C15 O3 1.336(4) y
C16 O3 1.452(4) y
C16 C17 1.488(5) ?
C16 H16A 0.93(6) ?
C16 H16B 1.05(4) ?
C17 C18 1.370(6) ?
C17 C22 1.373(6) ?
C18 C19 1.389(8) ?
C18 H18 0.85(4) ?
C19 C20 1.343(9) ?
C19 H19 0.97(6) ?
C20 C21 1.373(9) ?
C20 H20 0.9300 ?
C21 C22 1.344(7) ?
C21 H21 0.92(6) ?
C22 H22 0.9300 ?

loop_
_geom_hbond_atom_site_label_D
_geom_hbond_atom_site_label_H
_geom_hbond_atom_site_label_A
_geom_hbond_site_symmetry_A
_geom_hbond_distance_DH
_geom_hbond_distance_HA
_geom_hbond_distance_DA
_geom_hbond_angle_DHA
C7 H7 N1 2_556 0.93(4) 2.45(4) 3.322(5) 155(3)

loop_
_geom_torsion_atom_site_label_1
_geom_torsion_atom_site_label_2
_geom_torsion_atom_site_label_3
_geom_torsion_atom_site_label_4
_geom_torsion
C8 C3 C4 C5 1.5(4)
C2 C3 C4 C5 -177.4(3)
C3 C4 C5 O1 177.8(3)
C3 C4 C5 C6 -2.4(4)
O1 C5 C6 C7 -178.5(3)
C4 C5 C6 C7 1.7(4)
O1 C5 C6 Cl1 2.0(3)
C4 C5 C6 Cl1 -177.9(2)
C5 C6 C7 C8 -0.1(5)
Cl1 C6 C7 C8 179.4(3)
C6 C7 C8 C3 -0.8(5)
C6 C7 C8 C1 179.0(3)
C4 C3 C8 C7 0.1(4)
C2 C3 C8 C7 178.9(3)
C4 C3 C8 C1 -179.6(3)
C2 C3 C8 C1 -0.8(5)
C14 C9 C10 C11 -4.0(5)
O1 C9 C10 C11 -178.4(3)
C9 C10 C11 C12 2.6(6)
C10 C11 C12 C13 0.8(6)
C11 C12 C13 C14 -2.9(5)
C10 C9 C14 C13 2.0(4)
O1 C9 C14 C13 176.2(3)
C10 C9 C14 C15 -177.3(3)
O1 C9 C14 C15 -3.0(5)
C12 C13 C14 C9 1.5(4)
C12 C13 C14 C15 -179.2(3)
C9 C14 C15 O2 153.6(3)
C13 C14 C15 O2 -25.7(5)
C9 C14 C15 O3 -28.0(4)
C13 C14 C15 O3 152.7(3)
O3 C16 C17 C18 124.5(4)
O3 C16 C17 C22 -58.4(5)
C22 C17 C18 C19 -0.6(6)
C16 C17 C18 C19 176.7(4)
C17 C18 C19 C20 0.8(8)
C18 C19 C20 C21 -0.2(9)
C19 C20 C21 C22 -0.5(9)
C20 C21 C22 C17 0.7(9)
C18 C17 C22 C21 -0.1(6)
C16 C17 C22 C21 -177.4(5)
C4 C5 O1 C9 5.2(4)
C6 C5 O1 C9 -174.6(2)
C10 C9 O1 C5 -80.3(3)
C14 C9 O1 C5 105.2(3)
O2 C15 O3 C16 -2.1(5)
C14 C15 O3 C16 179.5(3)
C17 C16 O3 C15 -179.7(3)

loop_
_cod_related_entry_id
_cod_related_entry_database
_cod_related_entry_code
1 ChemSpider 21129426
